data_7051909
loop_
_publ_author_name
'Hines, C. Corey'
'Cordes, David B.'
'Griffin, Scott T.'
'Watts, Savannah I.'
'Cocalia, Violina A.'
'Rogers, Robin D.'

_publ_section_title
;
 Flexible coordination environments of lanthanide complexes grown from
 chloride-based ionic liquids
;
_journal_issue 5
_journal_name_full 'New Journal of Chemistry'
_journal_page_first 872
_journal_paper_doi 10.1039/b800045j
_journal_volume 32
_journal_year 2008
_chemical_formula_sum 'C12 H30 Cl5 Gd N4 O4'
_chemical_formula_weight 628.90
_chemical_name_common (Gd(OH2)4)2([C2mim]Cl)
_chemical_name_systematic
;
?
;
_space_group_IT_number 2
_symmetry_cell_setting triclinic
_symmetry_space_group_name_Hall '-P 1'
_symmetry_space_group_name_H-M 'P -1'
_atom_sites_solution_hydrogens geom
_atom_sites_solution_primary direct
_atom_sites_solution_secondary difmap
_audit_creation_method SHELXL-97
_cell_angle_alpha 76.743(1)
_cell_angle_beta 87.775(1)
_cell_angle_gamma 61.121(1)
_cell_formula_units_Z 2
_cell_length_a 8.5556(5)
_cell_length_b 8.7213(5)
_cell_length_c 18.6748(11)
_cell_measurement_reflns_used 5866
_cell_measurement_temperature 173(2)
_cell_measurement_theta_max 28.28
_cell_measurement_theta_min 2.71
_cell_volume 1183.40(12)
_computing_cell_refinement 'Bruker SMART'
_computing_data_collection 'Bruker SMART'
_computing_data_reduction 'Bruker SAINT'
_computing_molecular_graphics 'Bruker SHELXTL'
_computing_publication_material 'Bruker SHELXTL'
_computing_structure_refinement 'SHELXL-97 (Sheldrick, 1997)'
_computing_structure_solution 'SHELXS-97 (Sheldrick, 1990)'
_diffrn_ambient_temperature 173(2)
_diffrn_measured_fraction_theta_full 0.986
_diffrn_measured_fraction_theta_max 0.903
_diffrn_measurement_device_type 'CCD area detector'
_diffrn_measurement_method 'phi and omega scans'
_diffrn_radiation_monochromator graphite
_diffrn_radiation_source 'fine-focus sealed tube'
_diffrn_radiation_type MoK\a
_diffrn_radiation_wavelength 0.71073
_diffrn_reflns_av_R_equivalents 0.0166
_diffrn_reflns_av_sigmaI/netI 0.0304
_diffrn_reflns_limit_h_max 10
_diffrn_reflns_limit_h_min -11
_diffrn_reflns_limit_k_max 11
_diffrn_reflns_limit_k_min -11
_diffrn_reflns_limit_l_max 24
_diffrn_reflns_limit_l_min -23
_diffrn_reflns_number 8283
_diffrn_reflns_theta_full 25.30
_diffrn_reflns_theta_max 28.30
_diffrn_reflns_theta_min 1.12
_exptl_absorpt_coefficient_mu 3.389
_exptl_absorpt_correction_type multi-scan
_exptl_absorpt_process_details '(SADABS; Sheldrick, 2002)'
_exptl_crystal_colour colorless
_exptl_crystal_density_diffrn 1.765
_exptl_crystal_density_method 'not measured'
_exptl_crystal_description fragment
_exptl_crystal_F_000 622
_exptl_crystal_size_max 0.11
_exptl_crystal_size_mid 0.06
_exptl_crystal_size_min 0.05
_refine_diff_density_max 2.214
_refine_diff_density_min -1.009
_refine_diff_density_rms 0.113
_refine_ls_extinction_method none
_refine_ls_goodness_of_fit_ref 1.022
_refine_ls_hydrogen_treatment mixed
_refine_ls_matrix_type full
_refine_ls_number_parameters 271
_refine_ls_number_reflns 5318
_refine_ls_number_restraints 0
_refine_ls_restrained_S_all 1.022
_refine_ls_R_factor_all 0.0333
_refine_ls_R_factor_gt 0.0280
_refine_ls_shift/su_max 0.001
_refine_ls_shift/su_mean 0.000
_refine_ls_structure_factor_coef Fsqd
_refine_ls_weighting_details 'calc w=1/[\s^2^(Fo^2^)+(0.0347P)^2^+2.4636P] where P=(Fo^2^+2Fc^2^)/3'
_refine_ls_weighting_scheme calc
_refine_ls_wR_factor_gt 0.0680
_refine_ls_wR_factor_ref 0.0701
_reflns_number_gt 4822
_reflns_number_total 5318
_reflns_threshold_expression >2sigma(I)
_cod_data_source_file b800045j.txt
_cod_data_source_block GdSolvate
_cod_depositor_comments
;
The following automatic conversions were performed:
'_symmetry_cell_setting' value 'Triclinic' changed to 'triclinic'
according to '/home/saulius/struct/CIF-dictionaries/cif_core.dic'
dictionary named 'cif_core.dic' version 2.4.1 from 2010-06-29.

Automatic conversion script
Id: cif_fix_enum 1527 2010-12-29 10:47:43Z saulius 
;
_cod_original_sg_symbol_H-M P-1
_cod_database_code 7051909

loop_
_symmetry_equiv_pos_as_xyz
'x, y, z'
'-x, -y, -z'

loop_
_atom_site_label
_atom_site_type_symbol
_atom_site_fract_x
_atom_site_fract_y
_atom_site_fract_z
_atom_site_U_iso_or_equiv
_atom_site_adp_type
_atom_site_occupancy
_atom_site_symmetry_multiplicity
_atom_site_calc_flag
_atom_site_refinement_flags
_atom_site_disorder_assembly
_atom_site_disorder_group
Gd1 Gd 0.18347(2) 0.08623(2) 0.249497(9) 0.01835(6) Uani 1 1 d . . .
Cl1 Cl 0.16945(14) 0.15844(13) 0.10154(5) 0.0334(2) Uani 1 1 d . . .
Cl2 Cl 0.16010(15) 0.09124(16) 0.39100(5) 0.0398(2) Uani 1 1 d . . .
Cl3 Cl 0.36149(14) -0.27479(13) 0.27868(7) 0.0406(2) Uani 1 1 d . . .
Cl4 Cl -0.10741(12) 0.66826(11) 0.28224(5) 0.02513(18) Uani 1 1 d . . .
Cl5 Cl 0.58148(12) 0.30084(12) 0.18271(6) 0.0300(2) Uani 1 1 d . . .
O1 O 0.4935(4) 0.0000(4) 0.25453(19) 0.0337(7) Uani 1 1 d . . .
H1O1 H 0.562(7) -0.084(8) 0.261(3) 0.034(15) Uiso 1 1 d . . .
H2O1 H 0.528(7) 0.068(7) 0.235(3) 0.035(13) Uiso 1 1 d . . .
O2 O 0.2183(4) 0.3506(4) 0.23708(19) 0.0329(7) Uani 1 1 d . . .
H1O2 H 0.316(8) 0.372(8) 0.220(3) 0.065(18) Uiso 1 1 d . . .
H2O2 H 0.157(7) 0.432(7) 0.246(3) 0.036(14) Uiso 1 1 d . . .
O3 O -0.1098(4) 0.3526(4) 0.23328(17) 0.0282(6) Uani 1 1 d . . .
H1O3 H -0.125(6) 0.433(6) 0.242(2) 0.021(11) Uiso 1 1 d . . .
H2O3 H -0.208(8) 0.351(8) 0.231(3) 0.058(17) Uiso 1 1 d . . .
O4 O -0.0388(4) 0.0001(4) 0.24501(17) 0.0305(6) Uani 1 1 d . . .
H1O4 H -0.017(9) -0.113(9) 0.257(4) 0.071(19) Uiso 1 1 d . . .
H2O4 H -0.137(8) 0.063(8) 0.236(3) 0.045(16) Uiso 1 1 d . . .
N1A N 0.5772(6) -0.3071(7) 0.5431(3) 0.0662(15) Uani 1 1 d . . .
N1 N 0.0262(4) 0.2208(4) -0.08855(16) 0.0251(6) Uani 1 1 d . . .
N3A N 0.8051(5) -0.5474(5) 0.52707(19) 0.0340(8) Uani 1 1 d . . .
N3 N 0.2774(4) 0.2223(4) -0.09105(17) 0.0265(7) Uani 1 1 d . . .
C2A C 0.7209(7) -0.4567(7) 0.5766(3) 0.0537(14) Uani 1 1 d . . .
H2AA H 0.7574 -0.4930 0.6278 0.064 Uiso 1 1 calc R . .
C2 C 0.1010(5) 0.3232(5) -0.09015(19) 0.0243(7) Uani 1 1 d . . .
H2A H 0.0393 0.4478 -0.0906 0.029 Uiso 1 1 calc R . .
C4A C 0.7071(8) -0.4532(7) 0.4602(2) 0.0454(12) Uani 1 1 d . . .
H4AA H 0.7374 -0.4861 0.4145 0.054 Uiso 1 1 calc R . .
C4 C 0.3159(6) 0.0490(5) -0.0901(2) 0.0303(8) Uani 1 1 d . . .
H4A H 0.4313 -0.0505 -0.0905 0.036 Uiso 1 1 calc R . .
C5A C 0.5629(8) -0.3084(7) 0.4708(3) 0.0537(14) Uani 1 1 d . . .
H5AA H 0.4674 -0.2218 0.4349 0.064 Uiso 1 1 calc R . .
C5 C 0.1588(6) 0.0475(5) -0.0886(2) 0.0307(8) Uani 1 1 d . . .
H5A H 0.1424 -0.0531 -0.0878 0.037 Uiso 1 1 calc R . .
C6A C 0.4504(9) -0.1495(10) 0.5796(4) 0.076(2) Uani 1 1 d . . .
H6AA H 0.5163 -0.1405 0.6194 0.091 Uiso 1 1 calc R . .
H6AB H 0.3921 -0.0324 0.5426 0.091 Uiso 1 1 calc R . .
C6 C -0.1659(6) 0.2792(6) -0.0879(3) 0.0384(10) Uani 1 1 d . . .
H6A H -0.1839 0.1732 -0.0706 0.046 Uiso 1 1 calc R . .
H6B H -0.2256 0.3425 -0.1383 0.046 Uiso 1 1 calc R . .
C7A C 0.3272(11) -0.2021(11) 0.6074(4) 0.086(2) Uani 1 1 d . . .
H7AA H 0.2469 -0.1192 0.6364 0.129 Uiso 1 1 calc R . .
H7AB H 0.3902 -0.3247 0.6389 0.129 Uiso 1 1 calc R . .
H7AC H 0.2570 -0.1997 0.5665 0.129 Uiso 1 1 calc R . .
C7 C -0.2474(8) 0.4076(9) -0.0354(4) 0.0649(16) Uani 1 1 d . . .
H7A H -0.3742 0.4418 -0.0321 0.097 Uiso 1 1 calc R . .
H7B H -0.2365 0.5161 -0.0548 0.097 Uiso 1 1 calc R . .
H7C H -0.1833 0.3463 0.0137 0.097 Uiso 1 1 calc R . .
C8A C 0.9697(7) -0.7204(7) 0.5430(3) 0.0506(12) Uani 1 1 d . . .
H8AA H 1.0385 -0.7301 0.5861 0.076 Uiso 1 1 calc R . .
H8AB H 1.0412 -0.7291 0.5003 0.076 Uiso 1 1 calc R . .
H8AC H 0.9402 -0.8183 0.5532 0.076 Uiso 1 1 calc R . .
C8 C 0.4096(6) 0.2840(6) -0.0925(3) 0.0403(10) Uani 1 1 d . . .
H8A H 0.3651 0.3844 -0.0684 0.060 Uiso 1 1 calc R . .
H8B H 0.4293 0.3242 -0.1438 0.060 Uiso 1 1 calc R . .
H8C H 0.5227 0.1845 -0.0663 0.060 Uiso 1 1 calc R . .

loop_
_atom_site_aniso_label
_atom_site_aniso_U_11
_atom_site_aniso_U_22
_atom_site_aniso_U_33
_atom_site_aniso_U_23
_atom_site_aniso_U_13
_atom_site_aniso_U_12
Gd1 0.01869(9) 0.01551(8) 0.01867(9) -0.00413(6) 0.00034(6) -0.00658(6)
Cl1 0.0432(5) 0.0309(5) 0.0203(4) -0.0046(4) 0.0007(4) -0.0142(4)
Cl2 0.0418(6) 0.0515(6) 0.0219(4) -0.0108(4) 0.0021(4) -0.0188(5)
Cl3 0.0343(5) 0.0171(4) 0.0610(7) -0.0044(4) -0.0036(5) -0.0069(4)
Cl4 0.0235(4) 0.0186(4) 0.0325(5) -0.0092(3) 0.0034(3) -0.0085(3)
Cl5 0.0210(4) 0.0212(4) 0.0466(5) -0.0067(4) -0.0004(4) -0.0097(3)
O1 0.0183(14) 0.0182(14) 0.055(2) -0.0036(14) 0.0052(13) -0.0044(13)
O2 0.0224(14) 0.0197(14) 0.058(2) -0.0171(14) 0.0128(13) -0.0085(12)
O3 0.0207(14) 0.0194(13) 0.0469(17) -0.0133(12) -0.0008(11) -0.0090(11)
O4 0.0251(15) 0.0183(13) 0.0456(17) -0.0028(12) -0.0038(12) -0.0103(12)
N1A 0.056(3) 0.061(3) 0.042(2) -0.023(2) -0.005(2) 0.007(2)
N1 0.0297(16) 0.0254(15) 0.0193(14) -0.0047(12) 0.0058(12) -0.0133(14)
N3A 0.043(2) 0.0324(18) 0.0251(17) -0.0093(14) 0.0091(14) -0.0172(16)
N3 0.0317(17) 0.0241(15) 0.0215(15) -0.0053(12) -0.0001(12) -0.0118(14)
C2A 0.051(3) 0.055(3) 0.023(2) -0.009(2) 0.0013(19) -0.001(2)
C2 0.0290(19) 0.0216(17) 0.0212(17) -0.0057(14) 0.0020(14) -0.0113(15)
C4A 0.074(3) 0.048(3) 0.023(2) -0.0116(19) 0.010(2) -0.036(3)
C4 0.037(2) 0.0237(18) 0.0238(18) -0.0052(15) 0.0019(15) -0.0097(17)
C5A 0.071(4) 0.039(3) 0.037(3) -0.004(2) -0.018(2) -0.016(3)
C5 0.045(2) 0.0231(18) 0.0235(18) -0.0058(15) 0.0030(16) -0.0160(17)
C6A 0.075(4) 0.080(5) 0.081(5) -0.002(4) -0.021(4) -0.050(4)
C6 0.034(2) 0.038(2) 0.045(2) -0.006(2) 0.0037(18) -0.020(2)
C7A 0.111(6) 0.099(6) 0.061(4) 0.005(4) -0.013(4) -0.070(5)
C7 0.053(3) 0.068(4) 0.070(4) -0.014(3) 0.003(3) -0.028(3)
C8A 0.041(3) 0.040(3) 0.064(3) -0.027(2) 0.008(2) -0.008(2)
C8 0.031(2) 0.039(2) 0.051(3) -0.004(2) -0.0025(19) -0.0190(19)

loop_
_atom_type_symbol
_atom_type_description
_atom_type_scat_dispersion_real
_atom_type_scat_dispersion_imag
_atom_type_scat_source
C C 0.0033 0.0016 'International Tables Vol C Tables 4.2.6.8 and 6.1.1.4'
H H 0.0000 0.0000 'International Tables Vol C Tables 4.2.6.8 and 6.1.1.4'
N N 0.0061 0.0033 'International Tables Vol C Tables 4.2.6.8 and 6.1.1.4'
O O 0.0106 0.0060 'International Tables Vol C Tables 4.2.6.8 and 6.1.1.4'
Cl Cl 0.1484 0.1585 'International Tables Vol C Tables 4.2.6.8 and 6.1.1.4'
Gd Gd -0.1653 3.9035 'International Tables Vol C Tables 4.2.6.8 and 6.1.1.4'

loop_
_geom_angle_atom_site_label_1
_geom_angle_atom_site_label_2
_geom_angle_atom_site_label_3
_geom_angle
_geom_angle_site_symmetry_1
_geom_angle_site_symmetry_3
_geom_angle_publ_flag
O4 Gd1 O1 147.87(11) . . ?
O4 Gd1 O2 141.53(10) . . ?
O1 Gd1 O2 70.28(11) . . ?
O4 Gd1 O3 71.06(10) . . ?
O1 Gd1 O3 140.84(11) . . ?
O2 Gd1 O3 70.58(10) . . ?
O4 Gd1 Cl2 94.50(8) . . ?
O1 Gd1 Cl2 93.36(9) . . ?
O2 Gd1 Cl2 84.29(9) . . ?
O3 Gd1 Cl2 83.97(8) . . ?
O4 Gd1 Cl3 74.62(8) . . ?
O1 Gd1 Cl3 73.86(8) . . ?
O2 Gd1 Cl3 143.84(8) . . ?
O3 Gd1 Cl3 145.22(7) . . ?
Cl2 Gd1 Cl3 93.36(4) . . ?
O4 Gd1 Cl1 88.92(8) . . ?
O1 Gd1 Cl1 89.96(9) . . ?
O2 Gd1 Cl1 85.69(8) . . ?
O3 Gd1 Cl1 85.97(8) . . ?
Cl2 Gd1 Cl1 167.69(3) . . ?
Cl3 Gd1 Cl1 98.95(4) . . ?
C2A N1A C5A 108.6(4) . . ?
C2A N1A C6A 125.5(5) . . ?
C5A N1A C6A 125.8(5) . . ?
C2 N1 C5 108.9(3) . . ?
C2 N1 C6 126.2(3) . . ?
C5 N1 C6 124.9(3) . . ?
C2A N3A C4A 107.9(4) . . ?
C2A N3A C8A 124.8(4) . . ?
C4A N3A C8A 127.3(4) . . ?
C2 N3 C4 108.7(3) . . ?
C2 N3 C8 126.0(3) . . ?
C4 N3 C8 125.3(3) . . ?
N3A C2A N1A 108.5(4) . . ?
N1 C2 N3 108.6(3) . . ?
C5A C4A N3A 107.8(4) . . ?
C5 C4 N3 107.1(3) . . ?
C4A C5A N1A 107.0(4) . . ?
C4 C5 N1 106.8(3) . . ?
C7A C6A N1A 102.0(6) . . ?
N1 C6 C7 108.6(4) . . ?

loop_
_geom_bond_atom_site_label_1
_geom_bond_atom_site_label_2
_geom_bond_distance
_geom_bond_site_symmetry_2
_geom_bond_publ_flag
Gd1 O4 2.368(3) . ?
Gd1 O1 2.381(3) . ?
Gd1 O2 2.424(3) . ?
Gd1 O3 2.427(3) . ?
Gd1 Cl2 2.6512(10) . ?
Gd1 Cl3 2.6787(10) . ?
Gd1 Cl1 2.6834(9) . ?
N1A C2A 1.320(6) . ?
N1A C5A 1.364(7) . ?
N1A C6A 1.568(9) . ?
N1 C2 1.322(5) . ?
N1 C5 1.384(5) . ?
N1 C6 1.467(5) . ?
N3A C2A 1.317(6) . ?
N3A C4A 1.372(6) . ?
N3A C8A 1.457(6) . ?
N3 C2 1.332(5) . ?
N3 C4 1.379(5) . ?
N3 C8 1.465(5) . ?
C4A C5A 1.321(7) . ?
C4 C5 1.350(6) . ?
C6A C7A 1.381(9) . ?
C6 C7 1.547(8) . ?
